data_4039021
loop_
_publ_author_name
'Johann O. E. Sosoe'
'C\'edric Malveau'
'Thierry Maris'
'Radu Iftimie'
'James D. Wuest'

_publ_contact_author_id_orcid 0000-0001-9731-4046
_publ_section_title
;
 Refreshing the Legacy of Rudolf Nietzki: Benzene-1,2,4,5-tetramine and
 Related Compounds
;
_journal_name_full 'Journal of Organic Chemistry'
_journal_page_first 16302
_journal_page_last 16314
_journal_paper_doi 10.1021/acs.joc.3c01793
_journal_volume 88
_journal_year 2023
_chemical_formula_moiety 'C6 H12 N4, 2(Cl)'
_chemical_formula_sum 'C6 H12 Cl2 N4'
_chemical_formula_weight 211.10
_chemical_name_systematic
;
4,6-diaminobenzene-1,3-diaminium 
2,5-diaminobenzene-1,4-diaminium dichloride
;
_space_group_crystal_system monoclinic
_space_group_IT_number 14
_space_group_name_Hall '-P 2ybc'
_space_group_name_H-M_alt 'P 1 21/c 1'
_atom_sites_solution_hydrogens mixed
_atom_sites_solution_primary dual
_audit_contact_author_email thierry.maris@umontreal.ca
_audit_contact_author_name 'Thierry Maris'
_audit_contact_author_phone '+1 514 340 4711 2579'
_audit_creation_date 2022-07-16
_audit_creation_method
;
FinalCif V106 by Daniel Kratzert, Freiburg 2022,
https://dkratzert.de/finalcif.html
;
_cell_angle_alpha 90
_cell_angle_beta 94.083(3)
_cell_angle_gamma 90
_cell_formula_units_Z 6
_cell_length_a 9.4236(6)
_cell_length_b 14.5883(10)
_cell_length_c 9.7872(7)
_cell_measurement_reflns_used 6098
_cell_measurement_temperature 150
_cell_measurement_theta_max 57.054
_cell_measurement_theta_min 4.093
_cell_volume 1342.07(16)
_computing_cell_refinement
;
SAINT (2020) V8.40B; Integration Software for Single Crystal Data.
Bruker AXS Inc., Madison, WI 53719-1173.
;
_computing_data_collection
;
APEX 3 (2019) Bruker AXS Inc., Madison, WI 53719-1173.
;
_computing_data_reduction
;
SAINT (2020) V8.40B; Integration Software for Single Crystal Data.
Bruker AXS Inc., Madison, WI 53719-1173.
;
_computing_molecular_graphics 'Olex2 1.3 (Dolomanov et al., 2009)'
_computing_publication_material 'Olex2 1.3 (Dolomanov et al., 2009)'
_computing_structure_refinement 'XL  (Sheldrick, 2008)'
_computing_structure_solution 'XT  (Sheldrick, 2015)'
_diffrn_ambient_temperature 150
_diffrn_detector 'CMOS Area detector'
_diffrn_detector_area_resol_mean 10.42
_diffrn_detector_type 'Bruker CMOS Photon III '
_diffrn_measured_fraction_theta_full 0.993
_diffrn_measured_fraction_theta_max 0.964
_diffrn_measurement_device 'k-geometry diffractometer'
_diffrn_measurement_device_type 'Bruker Venture Metaljet'
_diffrn_measurement_method '\w and \f scans'
_diffrn_radiation_collimation 'Focusing mirrors'
_diffrn_radiation_monochromator 'Helios MX Mirror Optics'
_diffrn_radiation_probe x-ray
_diffrn_radiation_type 'Ga K\a'
_diffrn_radiation_wavelength 1.34139
_diffrn_reflns_av_R_equivalents 0.0459
_diffrn_reflns_av_unetI/netI 0.0426
_diffrn_reflns_Laue_measured_fraction_full 0.993
_diffrn_reflns_Laue_measured_fraction_max 0.964
_diffrn_reflns_limit_h_max 10
_diffrn_reflns_limit_h_min -10
_diffrn_reflns_limit_k_max 17
_diffrn_reflns_limit_k_min -18
_diffrn_reflns_limit_l_max 12
_diffrn_reflns_limit_l_min -12
_diffrn_reflns_number 12141
_diffrn_reflns_point_group_measured_fraction_full 0.993
_diffrn_reflns_point_group_measured_fraction_max 0.964
_diffrn_reflns_theta_full 53.594
_diffrn_reflns_theta_max 57.027
_diffrn_reflns_theta_min 4.092
_diffrn_source 'Metal Jet'
_diffrn_source_current 2.86
_diffrn_source_power 0.1993706
_diffrn_source_target Ga
_diffrn_source_type 'Gallium Liquid Metal Jet Source'
_diffrn_source_voltage 69.71
_exptl_absorpt_coefficient_mu 4.075
_exptl_absorpt_correction_T_max 0.5138
_exptl_absorpt_correction_T_min 0.3366
_exptl_absorpt_correction_type multi-scan
_exptl_absorpt_process_details
;
SADABS-2016/2 (Bruker,2016/2) was used for absorption correction.
wR2(int) was 0.1539 before and 0.0744 after correction.
The Ratio of minimum to maximum transmission is 0.6551.
The \l/2 correction factor is Not present.
;
_exptl_crystal_colour 'clear light brown'
_exptl_crystal_colour_lustre clear
_exptl_crystal_colour_modifier light
_exptl_crystal_colour_primary brown
_exptl_crystal_density_diffrn 1.567
_exptl_crystal_description Plate
_exptl_crystal_F_000 660
_exptl_crystal_recrystallization_method H2O/NaOH
_exptl_crystal_size_max 0.18
_exptl_crystal_size_mid 0.07
_exptl_crystal_size_min 0.03
_refine_diff_density_max 0.360
_refine_diff_density_min -0.513
_refine_diff_density_rms 0.088
_refine_ls_extinction_coef .
_refine_ls_extinction_method none
_refine_ls_goodness_of_fit_ref 1.110
_refine_ls_hydrogen_treatment mixed
_refine_ls_matrix_type full
_refine_ls_number_parameters 208
_refine_ls_number_reflns 2656
_refine_ls_number_restraints 0
_refine_ls_restrained_S_all 1.110
_refine_ls_R_factor_all 0.0587
_refine_ls_R_factor_gt 0.0458
_refine_ls_shift/su_max 0.001
_refine_ls_shift/su_mean 0.000
_refine_ls_structure_factor_coef Fsqd
_refine_ls_weighting_details 'w=1/[\s^2^(Fo^2^)+(0.0872P)^2^+0.2570P] where P=(Fo^2^+2Fc^2^)/3'
_refine_ls_weighting_scheme calc
_refine_ls_wR_factor_gt 0.1313
_refine_ls_wR_factor_ref 0.1429
_reflns_Friedel_coverage 0.000
_reflns_Friedel_fraction_full .
_reflns_Friedel_fraction_max .
_reflns_number_gt 2128
_reflns_number_total 2656
_reflns_threshold_expression 'I > 2\s(I)'
_cod_data_source_file BTA_2HCl.cif
_cod_data_source_block jw24751
_cod_database_code 4039021

loop_
_space_group_symop_id
_space_group_symop_operation_xyz
1 'x, y, z'
2 '-x, y+1/2, -z+1/2'
3 '-x, -y, -z'
4 'x, -y-1/2, z-1/2'

loop_
_atom_site_label
_atom_site_type_symbol
_atom_site_fract_x
_atom_site_fract_y
_atom_site_fract_z
_atom_site_U_iso_or_equiv
_atom_site_adp_type
_atom_site_occupancy
_atom_site_site_symmetry_order
_atom_site_calc_flag
_atom_site_refinement_flags_posn
_atom_site_refinement_flags_adp
_atom_site_refinement_flags_occupancy
_atom_site_disorder_assembly
_atom_site_disorder_group
Cl1 Cl 0.71526(6) 0.65424(4) 0.18182(6) 0.0241(2) Uani 1 1 d . . . . .
Cl2 Cl 0.50237(6) 0.34565(4) 0.48709(6) 0.0260(2) Uani 1 1 d . . . . .
Cl3 Cl 0.69853(6) 0.35118(4) 0.15403(6) 0.0249(2) Uani 1 1 d . . . . .
N1A N 0.3777(2) 0.67223(14) 0.1764(2) 0.0226(5) Uani 1 1 d . . . . .
H1AA H 0.358(3) 0.7128(17) 0.237(3) 0.027 Uiso 1 1 d . U . . .
H1AB H 0.361(3) 0.6986(17) 0.094(3) 0.027 Uiso 1 1 d . U . . .
H1AC H 0.469(3) 0.6614(16) 0.191(3) 0.027 Uiso 1 1 d . U . . .
N2A N 0.3590(2) 0.33719(13) 0.1388(2) 0.0216(5) Uani 1 1 d . . . . .
H2AA H 0.334(3) 0.2922(17) 0.188(3) 0.026 Uiso 1 1 d . U . . .
H2AB H 0.456(3) 0.3429(16) 0.159(3) 0.026 Uiso 1 1 d . U . . .
H2AC H 0.342(3) 0.3187(16) 0.051(3) 0.026 Uiso 1 1 d . U . . .
N3A N 0.0578(2) 0.34631(13) 0.1441(2) 0.0228(5) Uani 1 1 d . . . . .
H3AA H 0.092(3) 0.3053(18) 0.101(2) 0.027 Uiso 1 1 d . U . . .
H3AB H -0.028(3) 0.3554(16) 0.128(3) 0.027 Uiso 1 1 d . U . . .
N4A N 0.0806(2) 0.67637(14) 0.1962(2) 0.0245(5) Uani 1 1 d . . . . .
H4AA H -0.006(3) 0.6712(17) 0.215(3) 0.029 Uiso 1 1 d . U . . .
H4AB H 0.126(3) 0.7179(17) 0.240(3) 0.029 Uiso 1 1 d . U . . .
C1A C 0.3650(3) 0.50439(13) 0.1683(2) 0.0213(5) Uani 1 1 d . . . . .
H1A H 0.465575 0.502157 0.166010 0.026 Uiso 1 1 calc R U . . .
C2A C 0.2859(2) 0.42464(15) 0.1576(2) 0.0200(5) Uani 1 1 d . . . . .
C3A C 0.1373(2) 0.42628(15) 0.1544(2) 0.0207(5) Uani 1 1 d . . . . .
C4A C 0.0713(2) 0.51106(14) 0.1705(2) 0.0207(5) Uani 1 1 d . . . . .
H4A H -0.029470 0.513455 0.170669 0.025 Uiso 1 1 calc R U . . .
C5A C 0.1490(2) 0.59221(15) 0.1861(2) 0.0196(5) Uani 1 1 d . . . . .
C6A C 0.2971(2) 0.58731(15) 0.1823(2) 0.0203(5) Uani 1 1 d . . . . .
N1B N 0.7083(2) 0.50420(14) 0.4174(2) 0.0282(5) Uani 1 1 d . . . . .
H1BA H 0.686(3) 0.5218(17) 0.329(3) 0.034 Uiso 1 1 d . U . . .
H1BB H 0.660(3) 0.4546(18) 0.423(3) 0.034 Uiso 1 1 d . U . . .
H1BC H 0.648(3) 0.5433(17) 0.458(3) 0.034 Uiso 1 1 d . U . . .
N2B N 1.1468(2) 0.33277(14) 0.4739(2) 0.0261(5) Uani 1 1 d . . . . .
H2BA H 1.234(3) 0.3415(16) 0.470(3) 0.031 Uiso 1 1 d . U . . .
H2BB H 1.112(3) 0.3041(18) 0.405(3) 0.031 Uiso 1 1 d . U . . .
C1B C 0.9305(2) 0.42139(16) 0.4520(2) 0.0218(5) Uani 1 1 d . . . . .
H1B H 0.880826 0.368194 0.419326 0.026 Uiso 1 1 calc R U . . .
C2B C 0.8572(3) 0.50302(14) 0.4634(2) 0.0214(5) Uani 1 1 d . . . . .
C3B C 1.0754(2) 0.41617(15) 0.4876(2) 0.0204(5) Uani 1 1 d . . . . .

loop_
_atom_site_aniso_label
_atom_site_aniso_U_11
_atom_site_aniso_U_22
_atom_site_aniso_U_33
_atom_site_aniso_U_23
_atom_site_aniso_U_13
_atom_site_aniso_U_12
Cl1 0.0193(4) 0.0279(4) 0.0255(3) 0.0035(2) 0.0050(2) 0.0017(2)
Cl2 0.0217(4) 0.0244(4) 0.0327(4) -0.0003(2) 0.0077(3) 0.0010(2)
Cl3 0.0194(4) 0.0308(4) 0.0249(3) 0.0014(2) 0.0036(2) -0.0026(2)
N1A 0.0172(11) 0.0234(11) 0.0277(11) -0.0007(8) 0.0054(9) -0.0008(8)
N2A 0.0185(11) 0.0208(11) 0.0260(11) -0.0004(8) 0.0051(9) 0.0006(8)
N3A 0.0147(11) 0.0212(11) 0.0329(11) -0.0021(8) 0.0045(9) 0.0000(8)
N4A 0.0168(11) 0.0243(11) 0.0329(12) 0.0002(9) 0.0047(9) 0.0007(9)
C1A 0.0128(11) 0.0296(14) 0.0219(12) 0.0011(9) 0.0042(9) 0.0001(9)
C2A 0.0192(12) 0.0206(11) 0.0208(10) -0.0001(9) 0.0052(9) 0.0013(9)
C3A 0.0192(12) 0.0248(12) 0.0185(10) -0.0003(9) 0.0040(9) -0.0008(9)
C4A 0.0133(12) 0.0274(12) 0.0218(11) 0.0004(9) 0.0039(9) -0.0002(9)
C5A 0.0192(12) 0.0236(12) 0.0163(10) 0.0023(8) 0.0029(9) 0.0041(9)
C6A 0.0184(12) 0.0213(11) 0.0214(10) -0.0013(9) 0.0025(9) -0.0029(9)
N1B 0.0182(12) 0.0269(12) 0.0395(13) 0.0005(9) 0.0028(10) 0.0004(8)
N2B 0.0207(12) 0.0271(11) 0.0304(12) -0.0075(8) 0.0000(10) 0.0008(9)
C1B 0.0177(12) 0.0226(11) 0.0251(11) -0.0012(9) 0.0018(9) -0.0025(9)
C2B 0.0156(13) 0.0255(13) 0.0232(11) 0.0010(9) 0.0012(10) 0.0007(8)
C3B 0.0215(12) 0.0206(11) 0.0196(11) -0.0006(9) 0.0043(9) 0.0012(9)

loop_
_atom_type_symbol
_atom_type_description
_atom_type_scat_dispersion_real
_atom_type_scat_dispersion_imag
_atom_type_scat_source
C C 0.0137 0.0067 'International Tables Vol C Tables 4.2.6.8 and 6.1.1.4'
H H 0.0000 0.0000 'International Tables Vol C Tables 4.2.6.8 and 6.1.1.4'
Cl Cl 0.3281 0.5435 'International Tables Vol C Tables 4.2.6.8 and 6.1.1.4'
N N 0.0241 0.0134 'International Tables Vol C Tables 4.2.6.8 and 6.1.1.4'

loop_
_geom_angle_atom_site_label_1
_geom_angle_atom_site_label_2
_geom_angle_atom_site_label_3
_geom_angle
_geom_angle_site_symmetry_1
_geom_angle_site_symmetry_3
H1AA N1A H1AB 107(2) . .
H1AA N1A H1AC 105(2) . .
H1AB N1A H1AC 109(2) . .
C6A N1A H1AA 114.8(16) . .
C6A N1A H1AB 109.9(16) . .
C6A N1A H1AC 110.5(16) . .
H2AA N2A H2AB 105(2) . .
H2AA N2A H2AC 106(2) . .
H2AB N2A H2AC 110(2) . .
C2A N2A H2AA 116.6(17) . .
C2A N2A H2AB 111.1(15) . .
C2A N2A H2AC 109.0(15) . .
H3AA N3A H3AB 116(3) . .
C3A N3A H3AA 115.3(18) . .
C3A N3A H3AB 113.4(17) . .
H4AA N4A H4AB 114(2) . .
C5A N4A H4AA 113.1(17) . .
C5A N4A H4AB 116.8(18) . .
C2A C1A H1A 120.2 . .
C6A C1A H1A 120.2 . .
C6A C1A C2A 119.6(2) . .
C1A C2A N2A 119.08(19) . .
C1A C2A C3A 121.4(2) . .
C3A C2A N2A 119.34(19) . .
N3A C3A C2A 121.5(2) . .
N3A C3A C4A 120.7(2) . .
C4A C3A C2A 117.75(19) . .
C3A C4A H4A 119.0 . .
C5A C4A C3A 121.9(2) . .
C5A C4A H4A 119.0 . .
N4A C5A C4A 120.9(2) . .
N4A C5A C6A 120.9(2) . .
C4A C5A C6A 118.05(19) . .
C1A C6A N1A 119.6(2) . .
C1A C6A C5A 121.2(2) . .
C5A C6A N1A 118.77(19) . .
H1BA N1B H1BB 102(2) . .
H1BA N1B H1BC 97(2) . .
H1BB N1B H1BC 99(2) . .
C2B N1B H1BA 116.9(18) . .
C2B N1B H1BB 118.7(18) . .
C2B N1B H1BC 119.5(17) . .
H2BA N2B H2BB 112(3) . .
C3B N2B H2BA 110.7(17) . .
C3B N2B H2BB 110.3(18) . .
C2B C1B H1B 119.5 . .
C2B C1B C3B 121.0(2) . .
C3B C1B H1B 119.5 . .
C1B C2B N1B 117.7(2) . .
C1B C2B C3B 122.1(2) . 3_766
C3B C2B N1B 120.12(19) 3_766 .
N2B C3B C2B 123.5(2) . 3_766
C1B C3B N2B 119.6(2) . .
C1B C3B C2B 116.9(2) . 3_766

loop_
_geom_bond_atom_site_label_1
_geom_bond_atom_site_label_2
_geom_bond_distance
_geom_bond_site_symmetry_2
N1A H1AA 0.86(3) .
N1A H1AB 0.90(3) .
N1A H1AC 0.88(3) .
N1A C6A 1.456(3) .
N2A H2AA 0.86(3) .
N2A H2AB 0.92(3) .
N2A H2AC 0.90(3) .
N2A C2A 1.467(3) .
N3A H3AA 0.81(3) .
N3A H3AB 0.82(3) .
N3A C3A 1.386(3) .
N4A H4AA 0.85(3) .
N4A H4AB 0.84(3) .
N4A C5A 1.393(3) .
C1A H1A 0.9500 .
C1A C2A 1.382(3) .
C1A C6A 1.380(3) .
C2A C3A 1.399(3) .
C3A C4A 1.399(3) .
C4A H4A 0.9500 .
C4A C5A 1.395(3) .
C5A C6A 1.401(3) .
N1B H1BA 0.91(3) .
N1B H1BB 0.86(3) .
N1B H1BC 0.91(3) .
N1B C2B 1.443(3) .
N2B H2BA 0.84(3) .
N2B H2BB 0.84(3) .
N2B C3B 1.401(3) .
C1B H1B 0.9500 .
C1B C2B 1.385(3) .
C1B C3B 1.387(3) .
C2B C3B 1.407(3) 3_766

loop_
_geom_hbond_atom_site_label_D
_geom_hbond_atom_site_label_H
_geom_hbond_atom_site_label_A
_geom_hbond_distance_DH
_geom_hbond_distance_HA
_geom_hbond_distance_DA
_geom_hbond_angle_DHA
_geom_hbond_site_symmetry_A
_geom_hbond_publ_flag
N1A H1AA Cl3 0.86(3) 2.36(3) 3.203(2) 164(2) 2_655 yes
N1A H1AB Cl2 0.90(3) 2.65(2) 3.240(2) 123.8(19) 2_655 yes
N1A H1AB Cl3 0.90(3) 2.55(3) 3.280(2) 138(2) 3_665 yes
N1A H1AC Cl1 0.88(3) 2.33(3) 3.189(2) 166(2) . yes
N2A H2AA Cl1 0.86(3) 2.44(3) 3.297(2) 174(2) 2_645 yes
N2A H2AB Cl3 0.92(3) 2.30(3) 3.199(2) 166(2) . yes
N2A H2AC Cl1 0.90(3) 2.34(3) 3.168(2) 153(2) 3_665 yes
N2A H2AC Cl2 0.90(3) 2.93(2) 3.381(2) 112.8(18) 4_565 yes
N3A H3AA N2B 0.81(3) 2.44(3) 3.241(3) 168(2) 4_465 yes
N3A H3AB Cl3 0.82(3) 2.61(3) 3.395(2) 160(2) 1_455 yes
N4A H4AA Cl1 0.85(3) 2.64(3) 3.451(2) 160(2) 1_455 yes
N4A H4AB Cl3 0.84(3) 2.71(3) 3.542(2) 170(2) 2_655 yes
N1B H1BA Cl1 0.91(3) 2.44(3) 3.183(2) 139(2) . yes
N1B H1BB Cl2 0.86(3) 2.29(3) 3.125(2) 164(2) . yes
N1B H1BC Cl2 0.91(3) 2.24(3) 3.143(2) 168(2) 3_666 yes
N2B H2BA Cl2 0.84(3) 2.52(3) 3.350(2) 170(2) 1_655 yes
N2B H2BB Cl1 0.84(3) 2.89(3) 3.328(2) 115(2) 2_745 yes
N2B H2BB N3A 0.84(3) 2.64(3) 3.282(3) 134(2) 1_655 yes

loop_
_geom_torsion_atom_site_label_1
_geom_torsion_atom_site_label_2
_geom_torsion_atom_site_label_3
_geom_torsion_atom_site_label_4
_geom_torsion
_geom_torsion_site_symmetry_1
_geom_torsion_site_symmetry_2
_geom_torsion_site_symmetry_3
_geom_torsion_site_symmetry_4
N2A C2A C3A N3A 4.9(3) . . . .
N2A C2A C3A C4A -178.9(2) . . . .
N3A C3A C4A C5A 177.6(2) . . . .
N4A C5A C6A N1A -5.5(3) . . . .
N4A C5A C6A C1A -178.1(2) . . . .
C1A C2A C3A N3A -179.8(2) . . . .
C1A C2A C3A C4A -3.6(3) . . . .
C2A C1A C6A N1A -172.4(2) . . . .
C2A C1A C6A C5A 0.1(3) . . . .
C2A C3A C4A C5A 1.4(3) . . . .
C3A C4A C5A N4A 177.3(2) . . . .
C3A C4A C5A C6A 1.5(3) . . . .
C4A C5A C6A N1A 170.3(2) . . . .
C4A C5A C6A C1A -2.3(3) . . . .
C6A C1A C2A N2A 178.2(2) . . . .
C6A C1A C2A C3A 2.9(3) . . . .
C2B C1B C3B N2B -179.5(2) . . . .
C2B C1B C3B C2B 0.6(3) . . . 3_766
C3B C1B C2B N1B 176.7(2) . . . .
C3B C1B C2B C3B -0.7(4) . . . 3_766

_cod_database_fobs_code 4039021
